data_7150882
loop_
_publ_author_name
'Fischer, Lucile'
'Didierjean, Claude'
'Jolibois, Franck'
'Semetey, Vincent'
'Manuel Lozano, Jose'
'Briand, Jean-Paul'
'Marraud, Michel'
'Poteau, Romuald'
'Guichard, Gilles'

_publ_section_title
;
 Propensity for local folding induced by the urea fragment in
 short-chain oligomers
;
_journal_issue 14
_journal_name_full 'Organic &amp; Biomolecular Chemistry'
_journal_page_first 2596
_journal_page_last 2610
_journal_volume 6
_journal_year 2008
_chemical_absolute_configuration syn
_chemical_compound_source 'synthesis as described'
_chemical_formula_moiety 'C17 H32 N4 O3'
_chemical_formula_sum 'C17 H32 N4 O3'
_chemical_formula_weight 340.47
_chemical_name_systematic
;
?
;
_space_group_IT_number 4
_symmetry_cell_setting monoclinic
_symmetry_Int_Tables_number 4
_symmetry_space_group_name_Hall 'P 2yb'
_symmetry_space_group_name_H-M 'P 1 21 1'
_atom_sites_solution_hydrogens geom
_atom_sites_solution_primary direct
_atom_sites_solution_secondary difmap
_audit_creation_date 2007-08-16T10:29:08-00:00
_audit_creation_method 'WinGX routine CIF_UPDATE'
_cell_angle_alpha 90
_cell_angle_beta 103.216(4)
_cell_angle_gamma 90
_cell_formula_units_Z 2
_cell_length_a 10.1850(12)
_cell_length_b 9.4470(7)
_cell_length_c 10.571(2)
_cell_measurement_reflns_used 15610
_cell_measurement_temperature 293(2)
_cell_measurement_theta_max 25.028
_cell_measurement_theta_min 1.018
_cell_measurement_wavelength 0.71073
_cell_volume 990.2(2)
_computing_molecular_graphics 'Ortep-3 for Windows (Farrugia, 1997)'
_computing_publication_material 'WinGX publication routines (Farrugia, 1999)'
_computing_structure_refinement 'SHELXL-97 (Sheldrick, 1997)'
_computing_structure_solution 'SHELXS-86 (Sheldrick, 1986)'
_diffrn_ambient_temperature 293(2)
_diffrn_measured_fraction_theta_full 0.991
_diffrn_measured_fraction_theta_max 0.991
_diffrn_radiation_monochromator graphite
_diffrn_radiation_probe x-ray
_diffrn_radiation_type MoK\a
_diffrn_radiation_wavelength 0.7107
_diffrn_reflns_av_R_equivalents 0.043
_diffrn_reflns_av_unetI/netI 0.0385
_diffrn_reflns_limit_h_max 12
_diffrn_reflns_limit_h_min -12
_diffrn_reflns_limit_k_max 11
_diffrn_reflns_limit_k_min -11
_diffrn_reflns_limit_l_max 12
_diffrn_reflns_limit_l_min -12
_diffrn_reflns_number 15610
_diffrn_reflns_theta_full 25.02
_diffrn_reflns_theta_max 25.02
_diffrn_reflns_theta_min 3.83
_exptl_absorpt_coefficient_mu 0.079
_exptl_absorpt_correction_type none
_exptl_crystal_colour colorless
_exptl_crystal_density_diffrn 1.142
_exptl_crystal_density_method 'not measured'
_exptl_crystal_description prism
_exptl_crystal_F_000 372
_exptl_crystal_size_max 0.3
_exptl_crystal_size_mid 0.1
_exptl_crystal_size_min 0.1
_refine_diff_density_max 0.189
_refine_diff_density_min -0.118
_refine_diff_density_rms 0.028
_refine_ls_extinction_method none
_refine_ls_goodness_of_fit_ref 1.021
_refine_ls_hydrogen_treatment constr
_refine_ls_matrix_type full
_refine_ls_number_parameters 218
_refine_ls_number_reflns 1857
_refine_ls_number_restraints 1
_refine_ls_restrained_S_all 1.021
_refine_ls_R_factor_all 0.0747
_refine_ls_R_factor_gt 0.045
_refine_ls_shift/su_max 0
_refine_ls_shift/su_mean 0
_refine_ls_structure_factor_coef Fsqd
_refine_ls_weighting_details 'calc w=1/[\s^2^(Fo^2^)+(0.0716P)^2^+0.0961P] where P=(Fo^2^+2Fc^2^)/3'
_refine_ls_weighting_scheme calc
_refine_ls_wR_factor_gt 0.1102
_refine_ls_wR_factor_ref 0.125
_reflns_number_gt 1321
_reflns_number_total 1857
_reflns_threshold_expression >2sigma(I)
_cod_data_source_file b801139g-1.txt
_cod_data_source_block shelxl
_cod_database_code 7150882

loop_
_symmetry_equiv_pos_as_xyz
'x, y, z'
'-x, y+1/2, -z'

loop_
_atom_site_label
_atom_site_type_symbol
_atom_site_fract_x
_atom_site_fract_y
_atom_site_fract_z
_atom_site_U_iso_or_equiv
_atom_site_adp_type
_atom_site_occupancy
_atom_site_symmetry_multiplicity
_atom_site_calc_flag
_atom_site_refinement_flags
_atom_site_disorder_assembly
_atom_site_disorder_group
C1 C 0.0833(4) 0.6865(5) 0.3666(4) 0.0757(11) Uani 1 1 d . . .
C2 C 0.1135(7) 0.7496(11) 0.2446(5) 0.173(4) Uani 1 1 d . . .
H2A H 0.2084 0.7421 0.2485 0.26 Uiso 1 1 calc R . .
H2B H 0.0874 0.8475 0.2381 0.26 Uiso 1 1 calc R . .
H2C H 0.064 0.6993 0.17 0.26 Uiso 1 1 calc R . .
C3 C 0.1140(5) 0.5279(6) 0.3766(5) 0.1171(19) Uani 1 1 d . . .
H3A H 0.0889 0.49 0.452 0.176 Uiso 1 1 calc R . .
H3B H 0.2087 0.5131 0.3837 0.176 Uiso 1 1 calc R . .
H3C H 0.0636 0.4809 0.3002 0.176 Uiso 1 1 calc R . .
C4 C -0.0686(4) 0.7020(6) 0.3582(5) 0.1035(16) Uani 1 1 d . . .
H4A H -0.0901 0.6614 0.4343 0.155 Uiso 1 1 calc R . .
H4B H -0.1182 0.6537 0.2824 0.155 Uiso 1 1 calc R . .
H4C H -0.0924 0.8005 0.3529 0.155 Uiso 1 1 calc R . .
C5 C 0.1615(4) 0.7746(4) 0.4817(4) 0.0653(10) Uani 1 1 d . . .
O1 O 0.2055(3) 0.8930(3) 0.4648(3) 0.0863(8) Uani 1 1 d . . .
N1 N 0.1870(3) 0.7247(3) 0.6050(3) 0.0582(7) Uani 1 1 d . . .
C6 C 0.2650(3) 0.8139(4) 0.7083(3) 0.0623(9) Uani 1 1 d . . .
H6 H 0.2185 0.9047 0.7084 0.075 Uiso 1 1 calc R . .
C7 C 0.2602(4) 0.7336(5) 0.8322(4) 0.0800(12) Uani 1 1 d . . .
H7A H 0.3378 0.6718 0.858 0.096 Uiso 1 1 calc R . .
H7B H 0.2581 0.7985 0.9028 0.096 Uiso 1 1 calc R . .
C8 C 0.1333(4) 0.6502(6) 0.7971(4) 0.0917(13) Uani 1 1 d . . .
H8A H 0.0561 0.708 0.8025 0.11 Uiso 1 1 calc R . .
H8B H 0.1368 0.569 0.854 0.11 Uiso 1 1 calc R . .
C9 C 0.1258(4) 0.6041(5) 0.6597(4) 0.0754(11) Uani 1 1 d . . .
H9A H 0.1766 0.5178 0.657 0.091 Uiso 1 1 calc R . .
H9B H 0.0331 0.5893 0.6131 0.091 Uiso 1 1 calc R . .
C10 C 0.4087(4) 0.8416(4) 0.6971(3) 0.0577(9) Uani 1 1 d . . .
O2 O 0.4632(3) 0.9540(3) 0.7368(3) 0.0817(8) Uani 1 1 d . . .
N2 N 0.4726(3) 0.7364(3) 0.6519(3) 0.0537(7) Uani 1 1 d . . .
H2 H 0.4308 0.6574 0.6325 0.064 Uiso 1 1 calc R . .
C11 C 0.6110(3) 0.7490(4) 0.6336(3) 0.0523(8) Uani 1 1 d . . .
H11 H 0.6402 0.8475 0.6496 0.063 Uiso 1 1 calc R . .
C12 C 0.7078(3) 0.6547(4) 0.7278(3) 0.0601(9) Uani 1 1 d . . .
H12A H 0.7973 0.6659 0.7118 0.072 Uiso 1 1 calc R . .
H12B H 0.6811 0.557 0.7093 0.072 Uiso 1 1 calc R . .
C13 C 0.7159(4) 0.6832(4) 0.8724(3) 0.0693(10) Uani 1 1 d . . .
H13 H 0.6242 0.6791 0.8866 0.083 Uiso 1 1 calc R . .
C14 C 0.7740(5) 0.8284(6) 0.9149(4) 0.0929(14) Uani 1 1 d . . .
H14A H 0.7763 0.8419 1.0054 0.139 Uiso 1 1 calc R . .
H14B H 0.7184 0.9001 0.8648 0.139 Uiso 1 1 calc R . .
H14C H 0.8638 0.835 0.9013 0.139 Uiso 1 1 calc R . .
C15 C 0.7993(5) 0.5676(6) 0.9549(4) 0.0997(16) Uani 1 1 d . . .
H15A H 0.7611 0.4767 0.9276 0.149 Uiso 1 1 calc R . .
H15B H 0.7988 0.5824 1.0447 0.149 Uiso 1 1 calc R . .
H15C H 0.8904 0.5713 0.9444 0.149 Uiso 1 1 calc R . .
N3 N 0.6151(3) 0.7131(3) 0.5027(3) 0.0603(7) Uani 1 1 d . . .
H3 H 0.6376 0.6284 0.4863 0.072 Uiso 1 1 calc R . .
C16 C 0.5846(3) 0.8079(4) 0.4033(3) 0.0537(8) Uani 1 1 d . . .
O3 O 0.5773(3) 0.9361(2) 0.4234(2) 0.0692(7) Uani 1 1 d . . .
N4 N 0.5685(3) 0.7530(3) 0.2837(3) 0.0687(8) Uani 1 1 d . . .
H4 H 0.5765 0.6629 0.2759 0.082 Uiso 1 1 calc R . .
C17 C 0.5389(5) 0.8372(5) 0.1694(4) 0.0928(13) Uani 1 1 d . . .
H17A H 0.5115 0.7772 0.0947 0.139 Uiso 1 1 calc R . .
H17B H 0.6178 0.8896 0.1626 0.139 Uiso 1 1 calc R . .
H17C H 0.4673 0.9019 0.1736 0.139 Uiso 1 1 calc R . .

loop_
_atom_site_aniso_label
_atom_site_aniso_U_11
_atom_site_aniso_U_22
_atom_site_aniso_U_33
_atom_site_aniso_U_23
_atom_site_aniso_U_13
_atom_site_aniso_U_12
C1 0.074(3) 0.072(3) 0.075(3) -0.004(2) 0.0044(19) 0.005(2)
C2 0.199(7) 0.243(10) 0.071(3) -0.006(5) 0.018(3) -0.097(7)
C3 0.123(4) 0.095(4) 0.114(4) -0.032(3) -0.013(3) 0.041(3)
C4 0.081(3) 0.077(3) 0.133(4) -0.019(3) -0.015(3) 0.009(2)
C5 0.059(2) 0.063(3) 0.074(2) 0.006(2) 0.0146(17) 0.0083(19)
O1 0.101(2) 0.0625(19) 0.0917(19) 0.0149(15) 0.0134(15) -0.0090(16)
N1 0.0541(15) 0.0497(16) 0.0700(19) -0.0020(16) 0.0127(13) -0.0032(14)
C6 0.060(2) 0.050(2) 0.076(2) -0.0113(18) 0.0156(17) 0.0062(17)
C7 0.082(3) 0.092(3) 0.069(2) -0.013(2) 0.0233(19) 0.000(2)
C8 0.091(3) 0.103(4) 0.085(3) 0.014(3) 0.028(2) -0.004(3)
C9 0.068(2) 0.064(2) 0.096(3) 0.007(2) 0.020(2) -0.0108(19)
C10 0.065(2) 0.0386(19) 0.069(2) -0.0050(17) 0.0144(17) -0.0003(17)
O2 0.0758(17) 0.0442(15) 0.125(2) -0.0241(15) 0.0220(15) -0.0088(13)
N2 0.0556(15) 0.0353(14) 0.0706(17) -0.0058(13) 0.0150(12) -0.0042(12)
C11 0.0550(19) 0.0433(18) 0.058(2) -0.0048(15) 0.0125(14) -0.0064(15)
C12 0.0521(19) 0.063(2) 0.063(2) 0.0028(17) 0.0088(15) -0.0009(16)
C13 0.067(2) 0.080(3) 0.061(2) 0.000(2) 0.0136(17) -0.008(2)
C14 0.110(3) 0.095(3) 0.072(3) -0.011(2) 0.015(2) -0.014(3)
C15 0.111(4) 0.099(4) 0.078(3) 0.020(3) -0.001(3) -0.012(3)
N3 0.0807(19) 0.0405(15) 0.0617(17) 0.0021(15) 0.0203(13) 0.0040(14)
C16 0.0515(19) 0.045(2) 0.063(2) 0.0028(18) 0.0094(15) -0.0044(15)
O3 0.0923(17) 0.0385(15) 0.0716(15) 0.0034(12) 0.0081(12) -0.0001(13)
N4 0.099(2) 0.0486(17) 0.0565(18) -0.0025(15) 0.0138(15) 0.0015(16)
C17 0.128(4) 0.083(3) 0.062(3) 0.003(2) 0.010(2) 0.007(3)

loop_
_atom_type_symbol
_atom_type_description
_atom_type_scat_dispersion_real
_atom_type_scat_dispersion_imag
_atom_type_scat_source
C C 0.0033 0.0016 'International Tables Vol C Tables 4.2.6.8 and 6.1.1.4'
H H 0 0 'International Tables Vol C Tables 4.2.6.8 and 6.1.1.4'
O O 0.0106 0.006 'International Tables Vol C Tables 4.2.6.8 and 6.1.1.4'
N N 0.0061 0.0033 'International Tables Vol C Tables 4.2.6.8 and 6.1.1.4'

loop_
_geom_angle_atom_site_label_1
_geom_angle_atom_site_label_2
_geom_angle_atom_site_label_3
_geom_angle
_geom_angle_site_symmetry_1
_geom_angle_site_symmetry_3
_geom_angle_publ_flag
C2 C1 C3 111.5(5) . . ?
C2 C1 C4 108.2(4) . . ?
C3 C1 C4 106.5(4) . . ?
C2 C1 C5 106.9(4) . . ?
C3 C1 C5 114.5(4) . . ?
C4 C1 C5 109.0(3) . . ?
C1 C2 H2A 109.5 . . ?
C1 C2 H2B 109.5 . . ?
H2A C2 H2B 109.5 . . ?
C1 C2 H2C 109.5 . . ?
H2A C2 H2C 109.5 . . ?
H2B C2 H2C 109.5 . . ?
C1 C3 H3A 109.5 . . ?
C1 C3 H3B 109.5 . . ?
H3A C3 H3B 109.5 . . ?
C1 C3 H3C 109.5 . . ?
H3A C3 H3C 109.5 . . ?
H3B C3 H3C 109.5 . . ?
C1 C4 H4A 109.5 . . ?
C1 C4 H4B 109.5 . . ?
H4A C4 H4B 109.5 . . ?
C1 C4 H4C 109.5 . . ?
H4A C4 H4C 109.5 . . ?
H4B C4 H4C 109.5 . . ?
O1 C5 N1 117.4(4) . . ?
O1 C5 C1 121.0(4) . . ?
N1 C5 C1 121.6(3) . . ?
C5 N1 C6 118.0(3) . . ?
C5 N1 C9 129.8(3) . . ?
C6 N1 C9 111.0(3) . . ?
N1 C6 C10 114.2(3) . . ?
N1 C6 C7 103.7(3) . . ?
C10 C6 C7 111.9(3) . . ?
N1 C6 H6 108.9 . . ?
C10 C6 H6 108.9 . . ?
C7 C6 H6 108.9 . . ?
C8 C7 C6 104.3(3) . . ?
C8 C7 H7A 110.9 . . ?
C6 C7 H7A 110.9 . . ?
C8 C7 H7B 110.9 . . ?
C6 C7 H7B 110.9 . . ?
H7A C7 H7B 108.9 . . ?
C7 C8 C9 104.1(3) . . ?
C7 C8 H8A 110.9 . . ?
C9 C8 H8A 110.9 . . ?
C7 C8 H8B 110.9 . . ?
C9 C8 H8B 110.9 . . ?
H8A C8 H8B 108.9 . . ?
N1 C9 C8 102.9(3) . . ?
N1 C9 H9A 111.2 . . ?
C8 C9 H9A 111.2 . . ?
N1 C9 H9B 111.2 . . ?
C8 C9 H9B 111.2 . . ?
H9A C9 H9B 109.1 . . ?
O2 C10 N2 123.2(3) . . ?
O2 C10 C6 119.4(3) . . ?
N2 C10 C6 117.3(3) . . ?
C10 N2 C11 123.2(3) . . ?
C10 N2 H2 118.4 . . ?
C11 N2 H2 118.4 . . ?
N3 C11 N2 110.4(2) . . ?
N3 C11 C12 109.6(3) . . ?
N2 C11 C12 111.3(3) . . ?
N3 C11 H11 108.5 . . ?
N2 C11 H11 108.5 . . ?
C12 C11 H11 108.5 . . ?
C11 C12 C13 115.4(3) . . ?
C11 C12 H12A 108.4 . . ?
C13 C12 H12A 108.4 . . ?
C11 C12 H12B 108.4 . . ?
C13 C12 H12B 108.4 . . ?
H12A C12 H12B 107.5 . . ?
C14 C13 C15 110.4(3) . . ?
C14 C13 C12 112.4(3) . . ?
C15 C13 C12 109.9(3) . . ?
C14 C13 H13 108 . . ?
C15 C13 H13 108 . . ?
C12 C13 H13 108 . . ?
C13 C14 H14A 109.5 . . ?
C13 C14 H14B 109.5 . . ?
H14A C14 H14B 109.5 . . ?
C13 C14 H14C 109.5 . . ?
H14A C14 H14C 109.5 . . ?
H14B C14 H14C 109.5 . . ?
C13 C15 H15A 109.5 . . ?
C13 C15 H15B 109.5 . . ?
H15A C15 H15B 109.5 . . ?
C13 C15 H15C 109.5 . . ?
H15A C15 H15C 109.5 . . ?
H15B C15 H15C 109.5 . . ?
C16 N3 C11 122.4(3) . . ?
C16 N3 H3 118.8 . . ?
C11 N3 H3 118.8 . . ?
O3 C16 N4 122.8(3) . . ?
O3 C16 N3 121.7(3) . . ?
N4 C16 N3 115.4(3) . . ?
C16 N4 C17 122.7(3) . . ?
C16 N4 H4 118.6 . . ?
C17 N4 H4 118.6 . . ?
N4 C17 H17A 109.5 . . ?
N4 C17 H17B 109.5 . . ?
H17A C17 H17B 109.5 . . ?
N4 C17 H17C 109.5 . . ?
H17A C17 H17C 109.5 . . ?
H17B C17 H17C 109.5 . . ?

loop_
_geom_bond_atom_site_label_1
_geom_bond_atom_site_label_2
_geom_bond_distance
_geom_bond_site_symmetry_2
_geom_bond_publ_flag
C1 C2 1.515(7) . ?
C1 C3 1.529(7) . ?
C1 C4 1.536(6) . ?
C1 C5 1.538(6) . ?
C2 H2A 0.96 . ?
C2 H2B 0.96 . ?
C2 H2C 0.96 . ?
C3 H3A 0.96 . ?
C3 H3B 0.96 . ?
C3 H3C 0.96 . ?
C4 H4A 0.96 . ?
C4 H4B 0.96 . ?
C4 H4C 0.96 . ?
C5 O1 1.233(5) . ?
C5 N1 1.353(5) . ?
N1 C6 1.462(4) . ?
N1 C9 1.478(5) . ?
C6 C10 1.517(5) . ?
C6 C7 1.525(5) . ?
C6 H6 0.98 . ?
C7 C8 1.487(6) . ?
C7 H7A 0.97 . ?
C7 H7B 0.97 . ?
C8 C9 1.502(6) . ?
C8 H8A 0.97 . ?
C8 H8B 0.97 . ?
C9 H9A 0.97 . ?
C9 H9B 0.97 . ?
C10 O2 1.228(4) . ?
C10 N2 1.335(4) . ?
N2 C11 1.471(4) . ?
N2 H2 0.86 . ?
C11 N3 1.435(4) . ?
C11 C12 1.520(4) . ?
C11 H11 0.98 . ?
C12 C13 1.535(5) . ?
C12 H12A 0.97 . ?
C12 H12B 0.97 . ?
C13 C14 1.521(7) . ?
C13 C15 1.528(6) . ?
C13 H13 0.98 . ?
C14 H14A 0.96 . ?
C14 H14B 0.96 . ?
C14 H14C 0.96 . ?
C15 H15A 0.96 . ?
C15 H15B 0.96 . ?
C15 H15C 0.96 . ?
N3 C16 1.361(4) . ?
N3 H3 0.86 . ?
C16 O3 1.234(4) . ?
C16 N4 1.342(4) . ?
N4 C17 1.421(5) . ?
N4 H4 0.86 . ?
C17 H17A 0.96 . ?
C17 H17B 0.96 . ?
C17 H17C 0.96 . ?

loop_
_geom_hbond_atom_site_label_D
_geom_hbond_atom_site_label_H
_geom_hbond_atom_site_label_A
_geom_hbond_distance_DH
_geom_hbond_distance_HA
_geom_hbond_distance_DA
_geom_hbond_angle_DHA
_geom_hbond_site_symmetry_A
N2 H2 O3 0.86 2.17 2.959(3) 152.5 2_646
N3 H3 O2 0.86 2.87 3.480(4) 129.6 2_646
N4 H4 O2 0.86 2.01 2.845(4) 162.6 2_646

loop_
_geom_torsion_atom_site_label_1
_geom_torsion_atom_site_label_2
_geom_torsion_atom_site_label_3
_geom_torsion_atom_site_label_4
_geom_torsion
_geom_torsion_site_symmetry_1
_geom_torsion_site_symmetry_2
_geom_torsion_site_symmetry_3
_geom_torsion_site_symmetry_4
_geom_torsion_publ_flag
C2 C1 C5 O1 17.4(6) . . . . ?
C3 C1 C5 O1 141.4(4) . . . . ?
C4 C1 C5 O1 -99.3(5) . . . . ?
C2 C1 C5 N1 -161.4(5) . . . . ?
C3 C1 C5 N1 -37.3(5) . . . . ?
C4 C1 C5 N1 81.9(5) . . . . ?
O1 C5 N1 C6 -0.4(5) . . . . ?
C1 C5 N1 C6 178.5(3) . . . . ?
O1 C5 N1 C9 165.6(3) . . . . ?
C1 C5 N1 C9 -15.5(6) . . . . ?
C5 N1 C6 C10 -64.1(4) . . . . ?
C9 N1 C6 C10 127.4(3) . . . . ?
C5 N1 C6 C7 173.8(3) . . . . ?
C9 N1 C6 C7 5.3(4) . . . . ?
N1 C6 C7 C8 -26.5(4) . . . . ?
C10 C6 C7 C8 -150.0(3) . . . . ?
C6 C7 C8 C9 37.8(4) . . . . ?
C5 N1 C9 C8 -149.3(4) . . . . ?
C6 N1 C9 C8 17.5(4) . . . . ?
C7 C8 C9 N1 -33.8(4) . . . . ?
N1 C6 C10 O2 148.8(3) . . . . ?
C7 C6 C10 O2 -93.9(4) . . . . ?
N1 C6 C10 N2 -35.8(4) . . . . ?
C7 C6 C10 N2 81.6(4) . . . . ?
O2 C10 N2 C11 -5.9(5) . . . . ?
C6 C10 N2 C11 178.8(3) . . . . ?
C10 N2 C11 N3 -125.5(3) . . . . ?
C10 N2 C11 C12 112.6(3) . . . . ?
N3 C11 C12 C13 179.0(3) . . . . ?
N2 C11 C12 C13 -58.6(4) . . . . ?
C11 C12 C13 C14 -65.3(4) . . . . ?
C11 C12 C13 C15 171.4(3) . . . . ?
N2 C11 N3 C16 83.7(4) . . . . ?
C12 C11 N3 C16 -153.4(3) . . . . ?
C11 N3 C16 O3 14.3(5) . . . . ?
C11 N3 C16 N4 -168.1(3) . . . . ?
O3 C16 N4 C17 -1.3(5) . . . . ?
N3 C16 N4 C17 -178.9(3) . . . . ?

loop_
_cod_related_entry_id
_cod_related_entry_database
_cod_related_entry_code
1 ChemSpider 30653416
